data_4061772
_journal_name_full Organometallics
_journal_paper_doi 10.1021/om050638p
_journal_year 2005
_chemical_formula_sum 'C37 H31 Ir N2 O4'
_chemical_formula_weight 759.84
_space_group_IT_number 15
_symmetry_cell_setting monoclinic
_symmetry_space_group_name_Hall '-C 2yc'
_symmetry_space_group_name_H-M 'C 1 2/c 1'
_cell_angle_alpha 90.00
_cell_angle_beta 106.259(2)
_cell_angle_gamma 90.00
_cell_formula_units_Z 8
_cell_length_a 17.1759(14)
_cell_length_b 17.5288(14)
_cell_length_c 20.9671(16)
_cell_measurement_temperature 294(2)
_cell_volume 6060.2(8)
_diffrn_ambient_temperature 294(2)
_exptl_crystal_density_diffrn 1.666
_cod_depositor_comments
;
The following automatic conversions were performed:
'_symmetry_cell_setting' value 'Monoclinic' changed to 'monoclinic'
according to '/home/saulius/struct/CIF-dictionaries/cif_core.dic'
dictionary named 'cif_core.dic' version 2.4.1 from 2010-06-29.

Automatic conversion script
Id: cif_fix_enum 1527 2010-12-29 10:47:43Z saulius 
;
_cod_original_sg_symbol_H-M 'C 2/c'
_cod_database_code 4061772

loop_
_symmetry_equiv_pos_as_xyz
'x, y, z'
'-x, y, -z+1/2'
'x+1/2, y+1/2, z'
'-x+1/2, y+1/2, -z+1/2'
'-x, -y, -z'
'x, -y, z-1/2'
'-x+1/2, -y+1/2, -z'
'x+1/2, -y+1/2, z-1/2'

loop_
_atom_site_label
_atom_site_type_symbol
_atom_site_fract_x
_atom_site_fract_y
_atom_site_fract_z
_atom_site_U_iso_or_equiv
_atom_site_adp_type
_atom_site_occupancy
_atom_site_symmetry_multiplicity
_atom_site_calc_flag
_atom_site_refinement_flags
_atom_site_disorder_assembly
_atom_site_disorder_group
Ir1 Ir 0.137422(11) 0.307237(10) 0.139142(8) 0.04092(6) Uani 1 1 d . . .
O1 O 0.04340(19) 0.22543(18) 0.13592(15) 0.0493(8) Uani 1 1 d . . .
O2 O 0.22181(19) 0.21423(16) 0.14741(15) 0.0494(8) Uani 1 1 d . . .
O3 O -0.2061(2) 0.3426(2) -0.19018(16) 0.0705(10) Uani 1 1 d . . .
O4 O 0.4378(3) 0.4018(3) 0.48684(17) 0.1004(15) Uani 1 1 d . . .
N1 N 0.1005(2) 0.30437(19) 0.03830(16) 0.0407(8) Uani 1 1 d . . .
N2 N 0.1704(2) 0.31555(19) 0.23911(16) 0.0425(9) Uani 1 1 d . . .
C1 C 0.0540(3) 0.3891(2) 0.1211(2) 0.0407(11) Uani 1 1 d . . .
C2 C 0.0394(3) 0.4425(3) 0.1661(2) 0.0515(13) Uani 1 1 d . . .
H2A H 0.0717 0.4422 0.2099 0.062 Uiso 1 1 calc R . .
C3 C -0.0225(3) 0.4960(3) 0.1466(2) 0.0575(14) Uani 1 1 d . . .
H3A H -0.0326 0.5296 0.1776 0.069 Uiso 1 1 calc R . .
C4 C -0.0682(3) 0.4993(3) 0.0824(3) 0.0558(13) Uani 1 1 d . . .
H4A H -0.1088 0.5359 0.0694 0.067 Uiso 1 1 calc R . .
C5 C -0.0546(3) 0.4485(2) 0.0367(2) 0.0487(12) Uani 1 1 d . . .
H5A H -0.0855 0.4521 -0.0074 0.058 Uiso 1 1 calc R . .
C6 C 0.0044(3) 0.3918(2) 0.0547(2) 0.0401(11) Uani 1 1 d . . .
C7 C 0.0290(3) 0.3393(2) 0.0091(2) 0.0401(11) Uani 1 1 d . . .
C8 C -0.0119(3) 0.3231(2) -0.0594(2) 0.0430(11) Uani 1 1 d . . .
C9 C -0.0934(3) 0.3427(2) -0.0906(2) 0.0463(12) Uani 1 1 d . . .
H9A H -0.1239 0.3666 -0.0661 0.056 Uiso 1 1 calc R . .
C10 C -0.1280(3) 0.3270(3) -0.1560(2) 0.0524(13) Uani 1 1 d . . .
C11 C -0.0836(3) 0.2896(3) -0.1934(2) 0.0643(15) Uani 1 1 d . . .
H11A H -0.1072 0.2796 -0.2382 0.077 Uiso 1 1 calc R . .
C12 C -0.0055(3) 0.2679(3) -0.1640(2) 0.0613(15) Uani 1 1 d . . .
H12A H 0.0230 0.2418 -0.1889 0.074 Uiso 1 1 calc R . .
C13 C 0.0330(3) 0.2839(2) -0.0968(2) 0.0466(12) Uani 1 1 d . . .
C14 C 0.1112(3) 0.2570(3) -0.0646(2) 0.0524(13) Uani 1 1 d . . .
H14A H 0.1421 0.2337 -0.0892 0.063 Uiso 1 1 calc R . .
C15 C 0.1414(3) 0.2648(2) 0.0015(2) 0.0499(12) Uani 1 1 d . . .
H15A H 0.1912 0.2428 0.0228 0.060 Uiso 1 1 calc R . .
C16 C -0.2512(3) 0.3895(3) -0.1589(3) 0.092(2) Uani 1 1 d . . .
H16A H -0.3051 0.3958 -0.1878 0.138 Uiso 1 1 calc R . .
H16B H -0.2254 0.4384 -0.1496 0.138 Uiso 1 1 calc R . .
H16C H -0.2537 0.3661 -0.1182 0.138 Uiso 1 1 calc R . .
C17 C 0.2325(3) 0.3739(2) 0.1534(2) 0.0404(11) Uani 1 1 d . . .
C18 C 0.2620(3) 0.4087(2) 0.1045(2) 0.0484(12) Uani 1 1 d . . .
H18A H 0.2295 0.4095 0.0608 0.058 Uiso 1 1 calc R . .
C19 C 0.3374(3) 0.4416(3) 0.1192(2) 0.0558(13) Uani 1 1 d . . .
H19A H 0.3546 0.4655 0.0860 0.067 Uiso 1 1 calc R . .
C20 C 0.3877(3) 0.4392(3) 0.1832(3) 0.0707(16) Uani 1 1 d . . .
H20A H 0.4402 0.4584 0.1927 0.085 Uiso 1 1 calc R . .
C21 C 0.3595(3) 0.4082(3) 0.2331(2) 0.0641(15) Uani 1 1 d . . .
H21A H 0.3932 0.4078 0.2764 0.077 Uiso 1 1 calc R . .
C22 C 0.2822(3) 0.3778(2) 0.2200(2) 0.0431(11) Uani 1 1 d . . .
C23 C 0.2427(3) 0.3474(2) 0.2691(2) 0.0427(11) Uani 1 1 d . . .
C24 C 0.2680(3) 0.3522(2) 0.3405(2) 0.0450(11) Uani 1 1 d . . .
C25 C 0.3451(3) 0.3760(3) 0.3791(2) 0.0603(14) Uani 1 1 d . . .
H25A H 0.3841 0.3891 0.3580 0.072 Uiso 1 1 calc R . .
C26 C 0.3639(4) 0.3805(3) 0.4464(3) 0.0705(16) Uani 1 1 d . . .
C27 C 0.3071(4) 0.3617(4) 0.4798(3) 0.097(2) Uani 1 1 d . . .
H27A H 0.3203 0.3662 0.5258 0.117 Uiso 1 1 calc R . .
C28 C 0.2334(4) 0.3372(3) 0.4455(3) 0.0857(19) Uani 1 1 d . . .
H28A H 0.1960 0.3244 0.4683 0.103 Uiso 1 1 calc R . .
C29 C 0.2111(3) 0.3304(3) 0.3754(2) 0.0571(14) Uani 1 1 d . . .
C30 C 0.1347(3) 0.3020(3) 0.3398(2) 0.0587(13) Uani 1 1 d . . .
H30A H 0.0967 0.2890 0.3620 0.070 Uiso 1 1 calc R . .
C31 C 0.1171(3) 0.2940(2) 0.2738(2) 0.0531(13) Uani 1 1 d . . .
H31A H 0.0674 0.2731 0.2508 0.064 Uiso 1 1 calc R . .
C32 C 0.5026(3) 0.4136(3) 0.4592(3) 0.0873(18) Uani 1 1 d . . .
H32A H 0.5500 0.4282 0.4936 0.131 Uiso 1 1 calc R . .
H32B H 0.4886 0.4533 0.4265 0.131 Uiso 1 1 calc R . .
H32C H 0.5133 0.3673 0.4387 0.131 Uiso 1 1 calc R . .
C33 C 0.0572(3) 0.1556(3) 0.1468(2) 0.0498(12) Uani 1 1 d . . .
C34 C 0.1296(3) 0.1155(3) 0.1534(2) 0.0595(14) Uani 1 1 d . . .
H34A H 0.1276 0.0631 0.1597 0.071 Uiso 1 1 calc R . .
C35 C 0.2040(3) 0.1448(3) 0.1515(2) 0.0537(13) Uani 1 1 d . . .
C36 C -0.0159(3) 0.1102(3) 0.1524(2) 0.0688(16) Uani 1 1 d . . .
H36A H -0.0615 0.1438 0.1468 0.103 Uiso 1 1 calc R . .
H36B H -0.0039 0.0866 0.1953 0.103 Uiso 1 1 calc R . .
H36C H -0.0286 0.0716 0.1186 0.103 Uiso 1 1 calc R . .
C37 C 0.2726(3) 0.0893(3) 0.1547(3) 0.0862(19) Uani 1 1 d . . .
H37A H 0.3202 0.1170 0.1530 0.129 Uiso 1 1 calc R . .
H37B H 0.2572 0.0548 0.1177 0.129 Uiso 1 1 calc R . .
H37C H 0.2839 0.0609 0.1954 0.129 Uiso 1 1 calc R . .

loop_
_atom_site_aniso_label
_atom_site_aniso_U_11
_atom_site_aniso_U_22
_atom_site_aniso_U_33
_atom_site_aniso_U_23
_atom_site_aniso_U_13
_atom_site_aniso_U_12
Ir1 0.03628(10) 0.04467(10) 0.04565(11) -0.00114(11) 0.01781(8) -0.00106(11)
O1 0.046(2) 0.0461(19) 0.059(2) -0.0002(16) 0.0196(17) -0.0028(16)
O2 0.045(2) 0.048(2) 0.060(2) 0.0031(15) 0.0213(17) 0.0080(15)
O3 0.063(3) 0.089(3) 0.054(2) -0.0142(19) 0.006(2) 0.016(2)
O4 0.078(3) 0.166(4) 0.055(2) -0.015(3) 0.013(2) -0.045(3)
N1 0.035(2) 0.046(2) 0.047(2) -0.0029(19) 0.0210(18) 0.0010(19)
N2 0.036(2) 0.045(2) 0.050(2) 0.0006(19) 0.0180(18) -0.0033(19)
C1 0.038(3) 0.043(3) 0.047(3) -0.001(2) 0.021(2) -0.001(2)
C2 0.055(4) 0.056(3) 0.045(3) -0.005(2) 0.017(3) 0.001(3)
C3 0.069(4) 0.059(3) 0.051(3) -0.011(3) 0.026(3) 0.009(3)
C4 0.052(4) 0.051(3) 0.069(4) -0.003(3) 0.026(3) 0.012(3)
C5 0.051(3) 0.052(3) 0.044(3) -0.002(2) 0.015(2) 0.005(2)
C6 0.039(3) 0.039(3) 0.047(3) 0.002(2) 0.019(2) 0.001(2)
C7 0.042(3) 0.038(3) 0.046(3) 0.002(2) 0.022(2) 0.000(2)
C8 0.044(3) 0.045(3) 0.044(3) -0.003(2) 0.018(2) 0.002(2)
C9 0.047(3) 0.053(3) 0.043(3) -0.002(2) 0.018(2) 0.004(2)
C10 0.053(4) 0.060(3) 0.045(3) -0.001(2) 0.016(3) 0.006(3)
C11 0.073(4) 0.076(4) 0.042(3) -0.010(3) 0.012(3) 0.007(3)
C12 0.075(4) 0.069(3) 0.048(3) -0.008(3) 0.030(3) 0.008(3)
C13 0.053(3) 0.049(3) 0.043(3) -0.001(2) 0.021(3) 0.007(2)
C14 0.050(3) 0.059(3) 0.057(3) -0.009(3) 0.030(3) 0.007(3)
C15 0.043(3) 0.057(3) 0.054(3) -0.002(3) 0.022(3) 0.004(2)
C16 0.057(4) 0.141(6) 0.071(4) -0.023(4) 0.006(3) 0.034(4)
C17 0.044(3) 0.037(3) 0.047(3) -0.004(2) 0.024(2) 0.003(2)
C18 0.051(3) 0.048(3) 0.051(3) -0.002(2) 0.023(3) -0.002(2)
C19 0.055(4) 0.056(3) 0.064(3) 0.009(3) 0.029(3) -0.009(3)
C20 0.054(4) 0.090(4) 0.070(4) 0.010(3) 0.019(3) -0.028(3)
C21 0.057(4) 0.083(4) 0.051(3) 0.011(3) 0.013(3) -0.020(3)
C22 0.042(3) 0.044(3) 0.047(3) 0.003(2) 0.019(2) -0.003(2)
C23 0.046(3) 0.037(3) 0.049(3) 0.001(2) 0.018(2) 0.000(2)
C24 0.040(3) 0.050(3) 0.046(3) -0.002(2) 0.014(2) -0.001(2)
C25 0.065(4) 0.070(4) 0.052(3) -0.006(3) 0.025(3) -0.009(3)
C26 0.063(4) 0.095(4) 0.054(4) -0.012(3) 0.016(3) -0.022(3)
C27 0.074(5) 0.171(7) 0.050(4) -0.012(4) 0.022(4) -0.039(5)
C28 0.083(5) 0.135(6) 0.050(4) 0.000(3) 0.036(3) -0.020(4)
C29 0.057(4) 0.069(4) 0.051(3) 0.002(3) 0.025(3) 0.000(3)
C30 0.052(3) 0.078(4) 0.056(3) 0.001(3) 0.031(3) -0.007(3)
C31 0.043(3) 0.065(3) 0.057(3) 0.001(3) 0.023(2) -0.004(3)
C32 0.050(4) 0.123(5) 0.087(4) -0.021(4) 0.017(3) -0.011(4)
C33 0.046(3) 0.065(3) 0.037(3) -0.002(3) 0.008(2) -0.008(3)
C34 0.055(4) 0.045(3) 0.076(4) 0.008(3) 0.014(3) -0.004(3)
C35 0.056(4) 0.051(3) 0.053(3) -0.005(3) 0.013(3) 0.011(3)
C36 0.067(4) 0.072(4) 0.072(4) 0.003(3) 0.027(3) -0.021(3)
C37 0.078(5) 0.068(4) 0.118(5) -0.005(4) 0.036(4) 0.018(3)

loop_
_geom_bond_atom_site_label_1
_geom_bond_atom_site_label_2
_geom_bond_distance
_geom_bond_site_symmetry_2
_geom_bond_publ_flag
Ir1 C17 1.961(4) . ?
Ir1 C1 1.988(4) . ?
Ir1 N2 2.018(3) . ?
Ir1 N1 2.031(3) . ?
Ir1 O1 2.147(3) . ?
Ir1 O2 2.156(3) . ?
O1 C33 1.256(5) . ?
O2 C35 1.264(5) . ?
O3 C10 1.359(5) . ?
O3 C16 1.410(5) . ?
O4 C26 1.366(6) . ?
O4 C32 1.406(5) . ?
N1 C7 1.356(5) . ?
N1 C15 1.369(5) . ?
N2 C23 1.346(5) . ?
N2 C31 1.371(5) . ?
C1 C2 1.401(5) . ?
C1 C6 1.415(6) . ?
C2 C3 1.390(6) . ?
C2 H2A 0.9300 . ?
C3 C4 1.355(6) . ?
C3 H3A 0.9300 . ?
C4 C5 1.377(5) . ?
C4 H4A 0.9300 . ?
C5 C6 1.394(5) . ?
C5 H5A 0.9300 . ?
C6 C7 1.472(5) . ?
C7 C8 1.440(6) . ?
C8 C9 1.411(6) . ?
C8 C13 1.421(5) . ?
C9 C10 1.362(6) . ?
C9 H9A 0.9300 . ?
C10 C11 1.401(6) . ?
C11 C12 1.363(6) . ?
C11 H11A 0.9300 . ?
C12 C13 1.406(6) . ?
C12 H12A 0.9300 . ?
C13 C14 1.406(6) . ?
C14 C15 1.345(6) . ?
C14 H14A 0.9300 . ?
C15 H15A 0.9300 . ?
C16 H16A 0.9600 . ?
C16 H16B 0.9600 . ?
C16 H16C 0.9600 . ?
C17 C18 1.405(5) . ?
C17 C22 1.419(6) . ?
C18 C19 1.371(6) . ?
C18 H18A 0.9300 . ?
C19 C20 1.378(6) . ?
C19 H19A 0.9300 . ?
C20 C21 1.381(6) . ?
C20 H20A 0.9300 . ?
C21 C22 1.386(6) . ?
C21 H21A 0.9300 . ?
C22 C23 1.481(5) . ?
C23 C24 1.440(6) . ?
C24 C25 1.408(6) . ?
C24 C29 1.428(6) . ?
C25 C26 1.359(6) . ?
C25 H25A 0.9300 . ?
C26 C27 1.390(7) . ?
C27 C28 1.339(7) . ?
C27 H27A 0.9300 . ?
C28 C29 1.416(6) . ?
C28 H28A 0.9300 . ?
C29 C30 1.406(6) . ?
C30 C31 1.340(6) . ?
C30 H30A 0.9300 . ?
C31 H31A 0.9300 . ?
C32 H32A 0.9600 . ?
C32 H32B 0.9600 . ?
C32 H32C 0.9600 . ?
C33 C34 1.402(6) . ?
C33 C36 1.519(6) . ?
C34 C35 1.388(6) . ?
C34 H34A 0.9300 . ?
C35 C37 1.515(6) . ?
C36 H36A 0.9600 . ?
C36 H36B 0.9600 . ?
C36 H36C 0.9600 . ?
C37 H37A 0.9600 . ?
C37 H37B 0.9600 . ?
C37 H37C 0.9600 . ?
